data_4000679
loop_
_publ_author_name
'Hyunsoo Park'
'David M. Moureau'
'John B. Parise'

_publ_section_title
;
 Hydrothermal Synthesis and Structural Characterization of Novel
 Zn-Triazole-Benzenedicarboxylate Frameworks
;
_journal_issue 2
_journal_name_full 'Chem. Mater.'
_journal_page_first 525
_journal_page_last 531
_journal_paper_doi 10.1021/cm051829l
_journal_volume 18
_journal_year 2006
_chemical_formula_sum 'C24 H16 N12 O24 Zn4'
_chemical_formula_weight 1117.97
_space_group_IT_number 14
_symmetry_cell_setting monoclinic
_symmetry_space_group_name_Hall '-P 2yn'
_symmetry_space_group_name_H-M 'P 1 21/n 1'
_atom_sites_solution_hydrogens geom
_atom_sites_solution_primary direct
_atom_sites_solution_secondary difmap
_audit_creation_method SHELXL-97
_cell_angle_alpha 90.00
_cell_angle_beta 95.18(3)
_cell_angle_gamma 90.00
_cell_formula_units_Z 4
_cell_length_a 13.475(3)
_cell_length_b 26.949(5)
_cell_length_c 13.509(3)
_cell_measurement_reflns_used 999
_cell_measurement_temperature 100(2)
_cell_measurement_theta_max 18.90
_cell_measurement_theta_min 1.04
_cell_volume 4885.7(17)
_computing_cell_refinement 'Bruker SMART'
_computing_data_collection 'Bruker SMART'
_computing_data_reduction 'Bruker SAINT'
_computing_molecular_graphics 'Endeavor 1.1'
_computing_publication_material 'SHELXL (Sheldrick, 2000)'
_computing_structure_refinement 'SHELXL (Sheldrick, 2000)'
_computing_structure_solution 'SHELXS (Sheldrick, 2000)'
_diffrn_ambient_temperature 100(2)
_diffrn_measured_fraction_theta_full 0.976
_diffrn_measured_fraction_theta_max 0.976
_diffrn_radiation_monochromator graphite
_diffrn_radiation_probe x-ray
_diffrn_radiation_type synchrotron
_diffrn_radiation_wavelength 0.48595
_diffrn_reflns_av_R_equivalents 0.0582
_diffrn_reflns_av_sigmaI/netI 0.0447
_diffrn_reflns_limit_h_max 17
_diffrn_reflns_limit_h_min -17
_diffrn_reflns_limit_k_max 35
_diffrn_reflns_limit_k_min -35
_diffrn_reflns_limit_l_max 17
_diffrn_reflns_limit_l_min -15
_diffrn_reflns_number 58520
_diffrn_reflns_theta_full 18.90
_diffrn_reflns_theta_max 18.90
_diffrn_reflns_theta_min 1.04
_diffrn_source synchrotron
_diffrn_source_type 'APS 15-ID'
_exptl_absorpt_coefficient_mu 0.695
_exptl_absorpt_correction_T_max 0.973
_exptl_absorpt_correction_T_min 0.946
_exptl_absorpt_correction_type multi-scan
_exptl_absorpt_process_details 'SADABS (Sheldrick, 2000)'
_exptl_crystal_colour colourless
_exptl_crystal_density_diffrn 1.520
_exptl_crystal_density_method 'not measured'
_exptl_crystal_description prism
_exptl_crystal_F_000 2224
_exptl_crystal_recrystallization_method hydrothermal
_exptl_crystal_size_max 0.08
_exptl_crystal_size_mid 0.04
_exptl_crystal_size_min 0.04
_refine_diff_density_max 1.881
_refine_diff_density_min -1.420
_refine_diff_density_rms 0.135
_refine_ls_extinction_method none
_refine_ls_goodness_of_fit_ref 1.036
_refine_ls_hydrogen_treatment mixed
_refine_ls_matrix_type full
_refine_ls_number_parameters 578
_refine_ls_number_reflns 11818
_refine_ls_number_restraints 0
_refine_ls_restrained_S_all 1.036
_refine_ls_R_factor_all 0.0633
_refine_ls_R_factor_gt 0.0575
_refine_ls_shift/su_max 0.005
_refine_ls_shift/su_mean 0.000
_refine_ls_structure_factor_coef Fsqd
_refine_ls_weighting_details 'calc w=1/[\s^2^(Fo^2^)+(0.0681P)^2^+28.5757P] where P=(Fo^2^+2Fc^2^)/3'
_refine_ls_weighting_scheme calc
_refine_ls_wR_factor_gt 0.1483
_refine_ls_wR_factor_ref 0.1524
_reflns_number_gt 10797
_reflns_number_total 11818
_reflns_threshold_expression >2sigma(I)
_cod_original_sg_symbol_H-M 'P 21/n'
_cod_database_code 4000679

loop_
_symmetry_equiv_pos_as_xyz
'x, y, z'
'-x+1/2, y+1/2, -z+1/2'
'-x, -y, -z'
'x-1/2, -y-1/2, z-1/2'

loop_
_atom_site_label
_atom_site_type_symbol
_atom_site_fract_x
_atom_site_fract_y
_atom_site_fract_z
_atom_site_U_iso_or_equiv
_atom_site_adp_type
_atom_site_occupancy
_atom_site_symmetry_multiplicity
_atom_site_calc_flag
_atom_site_refinement_flags
Zn1 Zn 0.77812(5) 1.02402(2) 0.13763(4) 0.01558(13) Uani 1 1 d .
Zn2 Zn 0.63289(4) 0.94572(2) -0.25738(4) 0.01451(12) Uani 1 1 d .
Zn3 Zn 0.74235(4) 0.92425(2) 0.31569(4) 0.01341(12) Uani 1 1 d .
Zn4 Zn 0.81109(5) 1.04392(2) -0.29313(4) 0.01542(13) Uani 1 1 d .
N1 N 0.4994(3) 0.97580(16) -0.2471(3) 0.0177(9) Uani 1 1 d .
N2 N 0.7860(3) 0.99838(17) 0.0009(3) 0.0175(8) Uani 1 1 d .
N3 N 0.7369(3) 0.94906(16) 0.4631(3) 0.0166(8) Uani 1 1 d .
N4 N 0.6340(3) 0.97524(16) 0.2661(3) 0.0172(8) Uani 1 1 d .
N5 N 0.8743(3) 0.96106(17) 0.2979(3) 0.0177(9) Uani 1 1 d .
N6 N 0.6889(3) 0.95945(16) -0.3858(3) 0.0159(8) Uani 1 1 d .
N7 N 0.6473(4) 1.00991(17) 0.1922(3) 0.0199(9) Uani 1 1 d .
N8 N 0.7270(3) 0.97090(16) -0.1466(3) 0.0180(9) Uani 1 1 d .
N9 N 0.7972(3) 1.00712(17) -0.1602(3) 0.0178(8) Uani 1 1 d .
N10 N 0.9627(3) 1.02442(18) -0.2978(3) 0.0193(9) Uani 1 1 d .
N11 N 0.7557(3) 0.99642(15) -0.4026(3) 0.0150(8) Uani 1 1 d .
N12 N 0.8870(3) 0.99965(16) 0.2337(3) 0.0155(8) Uani 1 1 d .
O1 O 0.7429(3) 0.90120(16) 0.1627(3) 0.0280(9) Uani 1 1 d .
O2 O 0.7313(6) 1.0952(2) 0.1096(7) 0.089(3) Uani 1 1 d .
O3 O 0.6259(4) 0.87345(14) -0.2711(3) 0.0315(10) Uani 1 1 d .
O4 O 0.6552(3) 0.85934(14) 0.3443(3) 0.0255(9) Uani 1 1 d .
O5 O 0.8186(4) 0.85351(16) 0.3711(4) 0.0335(10) Uani 1 1 d .
O6 O 0.6600(3) 1.06760(17) -0.2703(3) 0.0296(9) Uani 1 1 d .
O7 O 0.8325(3) 1.11258(15) -0.3512(4) 0.0301(10) Uani 1 1 d .
O8 O 0.5799(3) 0.87101(15) -0.1182(3) 0.0269(9) Uani 1 1 d .
O9 O 0.8873(4) 1.11589(16) -0.1923(4) 0.0411(13) Uani 1 1 d .
O10 O 0.8947(6) 1.1010(2) 0.0998(5) 0.065(2) Uani 1 1 d .
C1 C 0.7949(6) 1.1765(2) 0.1011(5) 0.0366(16) Uani 1 1 d .
C2 C 0.9655(4) 0.9478(2) 0.3340(4) 0.0192(10) Uani 1 1 d .
H2 H 0.9788 0.9216 0.3803 0.023 Uiso 1 1 calc R
C3 C 0.6802(4) 0.9319(2) 0.5322(4) 0.0177(10) Uani 1 1 d .
H3 H 0.6387 0.9034 0.5236 0.021 Uiso 1 1 calc R
C4 C 0.7815(4) 0.98927(19) 0.5069(4) 0.0182(10) Uani 1 1 d .
H4 H 0.8264 1.0101 0.4759 0.022 Uiso 1 1 calc R
C5 C 0.4543(4) 1.01396(19) -0.2967(4) 0.0182(10) Uani 1 1 d .
H5 H 0.4827 1.0314 -0.3483 0.022 Uiso 1 1 calc R
C6 C 0.7235(5) 0.7790(2) 0.3837(4) 0.0254(12) Uani 1 1 d .
C7 C 0.7230(4) 0.96727(19) -0.0503(4) 0.0171(10) Uani 1 1 d .
H7 H 0.6802 0.9450 -0.0201 0.021 Uiso 1 1 calc R
C8 C 0.8305(4) 1.0225(2) -0.0715(4) 0.0196(10) Uani 1 1 d .
H8 H 0.8797 1.0475 -0.0592 0.024 Uiso 1 1 calc R
C9 C 0.5661(4) 1.0374(2) 0.1834(4) 0.0205(10) Uani 1 1 d .
H9 H 0.5553 1.0638 0.1369 0.025 Uiso 1 1 calc R
C10 C 0.7341(5) 0.8336(2) 0.3662(4) 0.0252(12) Uani 1 1 d .
C11 C 1.0153(4) 0.9931(2) -0.2357(4) 0.0201(10) Uani 1 1 d .
H11 H 0.9857 0.9684 -0.1974 0.024 Uiso 1 1 calc R
C12 C 0.6042(4) 0.79445(19) -0.2018(4) 0.0227(11) Uani 1 1 d .
C13 C 0.8800(5) 1.1916(2) -0.2835(5) 0.0268(12) Uani 1 1 d .
C14 C 0.6012(4) 0.8496(2) -0.1946(4) 0.0198(10) Uani 1 1 d .
C15 C 0.8667(5) 1.1363(2) -0.2728(5) 0.0289(14) Uani 1 1 d .
C16 C 0.6042(6) 0.7719(2) -0.2946(5) 0.0351(14) Uani 1 1 d .
H16 H 0.5996 0.7916 -0.3533 0.042 Uiso 1 1 calc R
C17 C 0.8084(6) 0.7490(2) 0.3875(6) 0.0374(15) Uani 1 1 d .
H17 H 0.8726 0.7634 0.3852 0.045 Uiso 1 1 calc R
C18 C 0.6111(6) 0.7201(2) -0.3009(5) 0.0352(15) Uani 1 1 d .
H18 H 0.6096 0.7046 -0.3642 0.042 Uiso 1 1 calc R
C19 C 0.7977(6) 0.6975(3) 0.3947(6) 0.0428(18) Uani 1 1 d .
H19 H 0.8550 0.6768 0.3967 0.051 Uiso 1 1 calc R
C20 C 0.6314(6) 0.7575(2) 0.3923(6) 0.0385(16) Uani 1 1 d .
H20 H 0.5740 0.7779 0.3926 0.046 Uiso 1 1 calc R
C21 C 0.6108(7) 0.7647(2) -0.1177(5) 0.0397(18) Uani 1 1 d .
H21 H 0.6072 0.7795 -0.0543 0.048 Uiso 1 1 calc R
C22 C 0.6219(6) 0.7060(2) 0.4004(6) 0.0401(17) Uani 1 1 d .
H22 H 0.5586 0.6915 0.4068 0.048 Uiso 1 1 calc R
C23 C 0.8069(8) 1.1202(3) 0.1050(6) 0.047(2) Uani 1 1 d .
C24 C 0.6225(7) 0.7138(2) -0.1247(6) 0.0408(18) Uani 1 1 d .
H24 H 0.6322 0.6942 -0.0661 0.049 Uiso 1 1 calc R
O11 O 0.5671(5) 0.8551(2) 0.0804(4) 0.0442(13) Uani 1 1 d .
O12 O 0.9440(5) 0.8374(3) 0.5554(5) 0.0597(16) Uani 1 1 d .
O13 O 0.6028(5) 0.0793(2) 0.9213(5) 0.0584(17) Uani 1 1 d .
O14 O 0.5541(6) 0.1433(4) 0.6377(8) 0.109(4) Uani 1 1 d .
O15 O 0.9149(5) 0.8630(3) 0.0897(5) 0.0633(19) Uani 1 1 d .
O16 O 0.8330(5) 0.8404(3) 0.7217(5) 0.0634(18) Uani 1 1 d .
O17 O 0.5203(7) 0.7554(3) 0.1373(7) 0.086(3) Uani 1 1 d .
O18 O 0.0829(7) 0.1086(3) 0.1061(6) 0.084(3) Uani 1 1 d .
O19 O 0.8850(7) 0.7489(4) 0.8125(9) 0.111(4) Uani 1 1 d .
O20 O 0.1121(7) 0.9002(3) 0.5474(6) 0.079(2) Uani 1 1 d .
O21 O 0.8744(8) 0.7620(4) 0.0299(8) 0.106(3) Uani 1 1 d .
O22 O 0.2826(8) 0.8740(4) 0.6652(8) 0.112(3) Uani 1 1 d .
O23 O 0.7214(9) 0.7269(4) 0.1308(8) 0.111(3) Uani 1 1 d .
O24 O 0.5653(10) 0.1581(6) 0.4414(10) 0.149(5) Uani 1 1 d .

loop_
_atom_site_aniso_label
_atom_site_aniso_U_11
_atom_site_aniso_U_22
_atom_site_aniso_U_33
_atom_site_aniso_U_23
_atom_site_aniso_U_13
_atom_site_aniso_U_12
Zn1 0.0207(3) 0.0139(3) 0.0135(3) 0.0032(2) 0.0087(2) 0.0020(2)
Zn2 0.0161(3) 0.0144(3) 0.0145(3) 0.0002(2) 0.0095(2) -0.0010(2)
Zn3 0.0170(3) 0.0105(2) 0.0137(3) 0.00118(19) 0.00687(19) -0.0015(2)
Zn4 0.0201(3) 0.0147(3) 0.0125(3) 0.0008(2) 0.0068(2) -0.0052(2)
N1 0.017(2) 0.017(2) 0.020(2) 0.0039(17) 0.0100(17) 0.0024(16)
N2 0.021(2) 0.020(2) 0.013(2) 0.0013(16) 0.0091(16) -0.0007(17)
N3 0.022(2) 0.017(2) 0.012(2) -0.0011(16) 0.0060(16) -0.0018(16)
N4 0.019(2) 0.019(2) 0.014(2) 0.0026(16) 0.0060(16) -0.0007(16)
N5 0.022(2) 0.019(2) 0.014(2) 0.0043(16) 0.0097(16) -0.0054(17)
N6 0.016(2) 0.0155(19) 0.017(2) -0.0019(16) 0.0088(16) -0.0046(16)
N7 0.025(2) 0.019(2) 0.018(2) 0.0071(17) 0.0108(17) 0.0072(17)
N8 0.020(2) 0.0138(19) 0.022(2) 0.0028(16) 0.0103(17) -0.0016(16)
N9 0.016(2) 0.023(2) 0.016(2) 0.0027(17) 0.0062(15) -0.0043(17)
N10 0.021(2) 0.021(2) 0.016(2) 0.0006(17) 0.0067(17) -0.0044(17)
N11 0.017(2) 0.0133(19) 0.015(2) -0.0003(15) 0.0053(15) -0.0042(15)
N12 0.020(2) 0.0132(19) 0.015(2) 0.0012(15) 0.0071(15) -0.0022(16)
O1 0.041(3) 0.026(2) 0.018(2) -0.0047(16) 0.0092(17) 0.0056(18)
O2 0.103(6) 0.021(3) 0.156(8) -0.025(4) 0.088(6) -0.024(3)
O3 0.051(3) 0.0132(17) 0.034(2) -0.0010(16) 0.026(2) -0.0048(18)
O4 0.041(2) 0.0128(17) 0.023(2) 0.0004(15) 0.0006(17) -0.0008(16)
O5 0.037(2) 0.019(2) 0.047(3) -0.0013(18) 0.021(2) -0.0051(18)
O6 0.027(2) 0.030(2) 0.033(2) -0.0013(18) 0.0138(18) 0.0028(17)
O7 0.029(2) 0.0166(18) 0.046(3) 0.0057(18) 0.0095(19) -0.0035(16)
O8 0.040(2) 0.0147(18) 0.028(2) -0.0033(15) 0.0123(18) 0.0004(16)
O9 0.073(4) 0.017(2) 0.038(3) 0.0029(18) 0.030(3) 0.000(2)
O10 0.095(5) 0.021(3) 0.071(4) -0.007(3) -0.029(4) 0.014(3)
C1 0.071(5) 0.011(2) 0.029(3) -0.003(2) 0.011(3) -0.004(3)
C2 0.017(2) 0.021(2) 0.021(3) 0.007(2) 0.0095(19) -0.0033(19)
C3 0.019(2) 0.018(2) 0.017(2) -0.0015(18) 0.0067(18) -0.0052(18)
C4 0.022(3) 0.017(2) 0.017(2) 0.0007(19) 0.0091(19) -0.0038(19)
C5 0.020(2) 0.018(2) 0.017(2) 0.0033(19) 0.0076(19) -0.0002(19)
C6 0.039(3) 0.013(2) 0.026(3) 0.000(2) 0.009(2) 0.000(2)
C7 0.019(2) 0.017(2) 0.017(2) 0.0020(18) 0.0088(18) 0.0001(18)
C8 0.024(3) 0.021(2) 0.015(2) 0.0031(19) 0.0089(19) -0.006(2)
C9 0.021(3) 0.022(2) 0.020(3) 0.010(2) 0.0103(19) 0.005(2)
C10 0.044(3) 0.015(2) 0.018(3) 0.0007(19) 0.009(2) -0.001(2)
C11 0.023(3) 0.019(2) 0.020(3) 0.003(2) 0.007(2) -0.008(2)
C12 0.030(3) 0.012(2) 0.028(3) -0.002(2) 0.013(2) -0.001(2)
C13 0.033(3) 0.017(2) 0.033(3) -0.001(2) 0.017(2) 0.000(2)
C14 0.021(2) 0.016(2) 0.024(3) 0.0015(19) 0.006(2) -0.0031(19)
C15 0.036(3) 0.015(2) 0.039(4) 0.001(2) 0.025(3) 0.001(2)
C16 0.056(4) 0.023(3) 0.026(3) 0.002(2) 0.003(3) 0.001(3)
C17 0.041(4) 0.021(3) 0.052(4) 0.001(3) 0.014(3) 0.003(3)
C18 0.059(4) 0.022(3) 0.026(3) -0.005(2) 0.007(3) -0.007(3)
C19 0.050(4) 0.021(3) 0.059(5) 0.005(3) 0.017(4) 0.013(3)
C20 0.039(4) 0.015(3) 0.061(5) 0.005(3) 0.000(3) 0.003(2)
C21 0.076(5) 0.019(3) 0.028(3) -0.006(2) 0.028(3) 0.000(3)
C22 0.042(4) 0.018(3) 0.059(5) 0.007(3) -0.003(3) -0.007(3)
C23 0.093(7) 0.021(3) 0.030(4) -0.009(3) 0.017(4) -0.007(4)
C24 0.072(5) 0.015(3) 0.039(4) 0.003(3) 0.026(4) -0.001(3)
O11 0.065(4) 0.036(3) 0.034(3) -0.009(2) 0.012(2) -0.006(2)
O12 0.058(4) 0.067(4) 0.056(4) -0.004(3) 0.017(3) -0.002(3)
O13 0.072(4) 0.050(3) 0.057(4) 0.001(3) 0.030(3) 0.019(3)
O14 0.078(5) 0.114(7) 0.142(9) 0.085(7) 0.056(6) 0.055(5)
O15 0.072(4) 0.076(5) 0.045(3) -0.001(3) 0.022(3) 0.029(4)
O16 0.062(4) 0.067(4) 0.065(4) 0.011(3) 0.027(3) 0.009(3)
O17 0.103(7) 0.060(5) 0.092(6) -0.001(4) -0.006(5) -0.019(4)
O18 0.134(8) 0.059(4) 0.056(4) -0.004(3) -0.005(4) 0.038(5)
O19 0.068(5) 0.085(6) 0.182(11) 0.036(7) 0.018(6) 0.012(5)
O20 0.101(6) 0.061(4) 0.077(5) 0.008(4) 0.023(4) -0.008(4)
O21 0.111(8) 0.088(6) 0.114(8) -0.009(6) -0.014(6) -0.012(6)
O22 0.116(8) 0.115(8) 0.105(8) -0.027(7) 0.018(6) -0.016(7)
O23 0.156(10) 0.092(7) 0.086(7) 0.003(5) 0.015(6) -0.005(7)
O24 0.130(10) 0.185(14) 0.138(11) 0.058(10) 0.045(8) 0.005(9)

loop_
_atom_type_symbol
_atom_type_description
_atom_type_scat_dispersion_real
_atom_type_scat_dispersion_imag
_atom_type_scat_source
C C 0.0015 0.0009 'International Tables Vol C Tables 4.2.6.8 and 6.1.1.4'
H H 0.0000 0.0000 'International Tables Vol C Tables 4.2.6.8 and 6.1.1.4'
N N 0.0030 0.0019 'International Tables Vol C Tables 4.2.6.8 and 6.1.1.4'
O O 0.0056 0.0036 'International Tables Vol C Tables 4.2.6.8 and 6.1.1.4'
Zn Zn 0.3242 0.9375 'International Tables Vol C Tables 4.2.6.8 and 6.1.1.4'

loop_
_geom_angle_atom_site_label_1
_geom_angle_atom_site_label_2
_geom_angle_atom_site_label_3
_geom_angle
_geom_angle_site_symmetry_1
_geom_angle_site_symmetry_3
N12 Zn1 N2 113.31(19) . .
N12 Zn1 N7 108.65(18) . .
N2 Zn1 N7 113.5(2) . .
N12 Zn1 O2 129.1(3) . .
N2 Zn1 O2 101.3(3) . .
N7 Zn1 O2 88.8(2) . .
O3 Zn2 N6 96.97(18) . .
O3 Zn2 N1 112.1(2) . .
N6 Zn2 N1 113.72(19) . .
O3 Zn2 N8 115.6(2) . .
N6 Zn2 N8 109.03(18) . .
N1 Zn2 N8 109.09(19) . .
N5 Zn3 N4 103.44(18) . .
N5 Zn3 N3 93.49(17) . .
N4 Zn3 N3 90.64(18) . .
N5 Zn3 O1 87.13(18) . .
N4 Zn3 O1 86.82(17) . .
N3 Zn3 O1 177.46(17) . .
N5 Zn3 O4 153.59(18) . .
N4 Zn3 O4 102.46(17) . .
N3 Zn3 O4 91.25(16) . .
O1 Zn3 O4 89.27(16) . .
N5 Zn3 O5 94.19(17) . .
N4 Zn3 O5 162.23(17) . .
N3 Zn3 O5 90.47(17) . .
O1 Zn3 O5 91.94(17) . .
O4 Zn3 O5 59.78(17) . .
N5 Zn3 C10 123.4(2) . .
N4 Zn3 C10 132.7(2) . .
N3 Zn3 C10 92.59(17) . .
O1 Zn3 C10 89.12(17) . .
O4 Zn3 C10 30.29(19) . .
O5 Zn3 C10 29.57(19) . .
O7 Zn4 N11 110.15(19) . .
O7 Zn4 N9 142.49(19) . .
N11 Zn4 N9 105.74(18) . .
O7 Zn4 N10 92.47(18) . .
N11 Zn4 N10 96.49(18) . .
N9 Zn4 N10 94.02(18) . .
O7 Zn4 O6 87.44(17) . .
N11 Zn4 O6 90.05(18) . .
N9 Zn4 O6 81.92(18) . .
N10 Zn4 O6 173.05(18) . .
C9 N1 C5 103.4(4) 3_675 .
C9 N1 Zn2 126.2(4) 3_675 .
C5 N1 Zn2 130.4(4) . .
C7 N2 C8 103.2(4) . .
C7 N2 Zn1 127.9(3) . .
C8 N2 Zn1 124.6(4) . .
C3 N3 C4 103.3(4) . .
C3 N3 Zn3 128.2(4) . .
C4 N3 Zn3 128.1(3) . .
C5 N4 N7 104.7(4) 3_675 .
C5 N4 Zn3 132.1(4) 3_675 .
N7 N4 Zn3 123.0(3) . .
C2 N5 N12 105.6(4) . .
C2 N5 Zn3 127.2(3) . .
N12 N5 Zn3 126.4(4) . .
C3 N6 N11 106.0(4) 1_554 .
C3 N6 Zn2 127.7(3) 1_554 .
N11 N6 Zn2 125.8(3) . .
C9 N7 N4 106.5(4) . .
C9 N7 Zn1 127.5(4) . .
N4 N7 Zn1 124.4(3) . .
C7 N8 N9 105.9(4) . .
C7 N8 Zn2 129.8(4) . .
N9 N8 Zn2 122.5(3) . .
C8 N9 N8 106.5(4) . .
C8 N9 Zn4 126.2(4) . .
N8 N9 Zn4 124.7(4) . .
C11 N10 C2 102.7(5) . 3_775
C11 N10 Zn4 126.3(4) . .
C2 N10 Zn4 126.8(4) 3_775 .
C4 N11 N6 106.2(4) 1_554 .
C4 N11 Zn4 130.9(4) 1_554 .
N6 N11 Zn4 122.3(3) . .
C11 N12 N5 106.2(4) 3_775 .
C11 N12 Zn1 129.6(4) 3_775 .
N5 N12 Zn1 122.5(3) . .
C23 O2 Zn1 106.3(7) . .
C14 O3 Zn2 115.8(4) . .
C10 O4 Zn3 91.4(3) . .
C10 O5 Zn3 87.7(4) . .
C15 O7 Zn4 100.8(4) . .
C22 C1 C19 120.4(6) 2_655 2_655
C22 C1 C23 119.4(7) 2_655 .
C19 C1 C23 120.1(7) 2_655 .
N5 C2 N10 112.9(5) . 3_775
N6 C3 N3 112.0(4) 1_556 .
N11 C4 N3 112.4(4) 1_556 .
N4 C5 N1 113.0(4) 3_675 .
C20 C6 C17 119.4(6) . .
C20 C6 C10 121.6(6) . .
C17 C6 C10 119.0(6) . .
N8 C7 N2 112.7(4) . .
N9 C8 N2 111.8(5) . .
N7 C9 N1 112.5(5) . 3_675
O5 C10 O4 120.8(5) . .
O5 C10 C6 120.6(6) . .
O4 C10 C6 118.5(5) . .
O5 C10 Zn3 62.8(3) . .
O4 C10 Zn3 58.3(3) . .
C6 C10 Zn3 173.1(4) . .
N12 C11 N10 112.6(4) 3_775 .
C21 C12 C16 118.7(5) . .
C21 C12 C14 121.6(5) . .
C16 C12 C14 119.6(5) . .
C18 C13 C24 120.1(6) 2_654 2_654
C18 C13 C15 118.4(6) 2_654 .
C24 C13 C15 121.4(6) 2_654 .
O8 C14 O3 122.3(5) . .
O8 C14 C12 121.9(5) . .
O3 C14 C12 115.8(5) . .
O9 C15 O7 122.8(6) . .
O9 C15 C13 120.5(6) . .
O7 C15 C13 116.7(6) . .
C12 C16 C18 119.5(6) . .
C6 C17 C19 119.1(7) . .
C13 C18 C16 120.6(6) 2_644 .
C1 C19 C17 120.7(7) 2_645 .
C6 C20 C22 120.8(7) . .
C24 C21 C12 121.1(6) . .
C1 C22 C20 119.4(7) 2_645 .
O2 C23 O10 123.2(7) . .
O2 C23 C1 117.5(9) . .
O10 C23 C1 119.2(7) . .
C13 C24 C21 119.9(7) 2_644 .

loop_
_geom_bond_atom_site_label_1
_geom_bond_atom_site_label_2
_geom_bond_distance
_geom_bond_site_symmetry_2
Zn1 N12 1.981(5) .
Zn1 N2 1.983(4) .
Zn1 N7 2.008(5) .
Zn1 O2 2.044(7) .
Zn2 O3 1.958(4) .
Zn2 N6 1.988(4) .
Zn2 N1 1.990(4) .
Zn2 N8 1.991(5) .
Zn3 N5 2.068(4) .
Zn3 N4 2.072(4) .
Zn3 N3 2.108(4) .
Zn3 O1 2.158(4) .
Zn3 O4 2.161(4) .
Zn3 O5 2.261(5) .
Zn3 C10 2.540(5) .
Zn4 O7 2.041(4) .
Zn4 N11 2.046(4) .
Zn4 N9 2.075(4) .
Zn4 N10 2.116(5) .
Zn4 O6 2.182(4) .
N1 C9 1.335(6) 3_675
N1 C5 1.343(7) .
N2 C7 1.340(7) .
N2 C8 1.358(6) .
N3 C3 1.341(6) .
N3 C4 1.350(7) .
N4 C5 1.326(7) 3_675
N4 N7 1.391(6) .
N5 C2 1.330(7) .
N5 N12 1.375(6) .
N6 C3 1.331(7) 1_554
N6 N11 1.375(6) .
N7 C9 1.318(7) .
N8 C7 1.310(7) .
N8 N9 1.383(6) .
N9 C8 1.309(7) .
N10 C11 1.347(7) .
N10 C2 1.348(6) 3_775
N11 C4 1.314(7) 1_554
N12 C11 1.329(7) 3_775
O2 C23 1.227(11) .
O3 C14 1.286(7) .
O4 C10 1.282(8) .
O5 C10 1.255(8) .
O7 C15 1.286(8) .
O8 C14 1.239(7) .
O9 C15 1.228(8) .
O10 C23 1.300(12) .
C1 C22 1.376(10) 2_655
C1 C19 1.376(11) 2_655
C1 C23 1.527(9) .
C2 N10 1.348(6) 3_775
C3 N6 1.331(7) 1_556
C4 N11 1.314(7) 1_556
C5 N4 1.326(7) 3_675
C6 C20 1.385(9) .
C6 C17 1.398(9) .
C6 C10 1.500(7) .
C9 N1 1.335(6) 3_675
C11 N12 1.329(7) 3_775
C12 C21 1.386(9) .
C12 C16 1.393(9) .
C12 C14 1.491(7) .
C13 C18 1.370(9) 2_654
C13 C24 1.374(10) 2_654
C13 C15 1.511(8) .
C16 C18 1.404(9) .
C17 C19 1.400(9) .
C18 C13 1.370(9) 2_644
C19 C1 1.376(11) 2_645
C20 C22 1.398(9) .
C21 C24 1.385(8) .
C22 C1 1.376(10) 2_645
C24 C13 1.374(10) 2_644
